data_4100054
_journal_name_full 'Journal of the American Chemical Society'
_journal_paper_doi 10.1021/ja044308s
_journal_year 2005
_chemical_formula_moiety 'C18 H42 Ni Si4'
_chemical_formula_sum 'C18 H42 Ni Si4'
_chemical_formula_weight 429.59
_space_group_IT_number 15
_symmetry_cell_setting monoclinic
_symmetry_space_group_name_Hall '-C 2yc'
_symmetry_space_group_name_H-M 'C 1 2/c 1'
_cell_angle_alpha 90.00
_cell_angle_beta 90.155(5)
_cell_angle_gamma 90.00
_cell_formula_units_Z 4
_cell_length_a 16.537(5)
_cell_length_b 12.438(4)
_cell_length_c 12.723(4)
_cell_measurement_temperature 173(2)
_cell_volume 2617.0(14)
_cod_original_sg_symbol_H-M 'C 2/c'
_cod_database_code 4100054

loop_
_symmetry_equiv_pos_as_xyz
'x, y, z'
'x, -y, z+1/2'
'x+1/2, y+1/2, z'
'x+1/2, -y+1/2, z+1/2'
'-x, -y, -z'
'-x, y, -z-1/2'
'-x+1/2, -y+1/2, -z'
'-x+1/2, y+1/2, -z-1/2'

loop_
_atom_site_label
_atom_site_type_symbol
_atom_site_fract_x
_atom_site_fract_y
_atom_site_fract_z
_atom_site_U_iso_or_equiv
_atom_site_adp_type
_atom_site_occupancy
_atom_site_symmetry_multiplicity
_atom_site_calc_flag
_atom_site_refinement_flags
_atom_site_disorder_assembly
_atom_site_disorder_group
Ni1 Ni 0.5000 0.11611(3) 0.2500 0.02823(13) Uani 1 2 d S . .
Si1 Si 0.49243(5) 0.27030(5) 0.04184(6) 0.03806(18) Uani 1 1 d . . .
C4 C 0.5275(3) 0.2636(3) -0.0978(3) 0.0676(11) Uani 1 1 d . A .
H4A H 0.5830 0.2359 -0.0999 0.101 Uiso 1 1 calc R . .
H4B H 0.5261 0.3358 -0.1287 0.101 Uiso 1 1 calc R . .
H4C H 0.4919 0.2158 -0.1379 0.101 Uiso 1 1 calc R . .
C5 C 0.5655(2) 0.3586(2) 0.1125(3) 0.0563(8) Uani 1 1 d . A .
H5A H 0.5480 0.3679 0.1854 0.084 Uiso 1 1 calc R . .
H5B H 0.5677 0.4289 0.0778 0.084 Uiso 1 1 calc R . .
H5C H 0.6193 0.3256 0.1114 0.084 Uiso 1 1 calc R . .
C6 C 0.3901(2) 0.3341(3) 0.0471(3) 0.0626(9) Uani 1 1 d . A .
H6A H 0.3898 0.3993 0.0039 0.094 Uiso 1 1 calc R . .
H6B H 0.3772 0.3528 0.1200 0.094 Uiso 1 1 calc R . .
H6C H 0.3495 0.2836 0.0202 0.094 Uiso 1 1 calc R . .
C1 C 0.48869(18) 0.12823(19) 0.0916(2) 0.0336(6) Uani 1 1 d . A .
H1 H 0.5219(18) 0.087(2) 0.053(2) 0.036(8) Uiso 1 1 d . . .
C2 C 0.42247(16) 0.0770(2) 0.1414(2) 0.0355(6) Uani 1 1 d . A .
H2 H 0.4137(17) 0.004(3) 0.127(2) 0.043(8) Uiso 1 1 d . . .
C3 C 0.37846(15) 0.12457(19) 0.22466(19) 0.0327(6) Uani 0.342(18) 1 d PD A 1
H3 H 0.3611 0.1994 0.2068 0.039 Uiso 0.342(18) 1 calc PR A 1
Si2 Si 0.2949(10) 0.0472(13) 0.2916(13) 0.0371(7) Uani 0.342(18) 1 d PD A 1
C7 C 0.1977(13) 0.083(3) 0.229(3) 0.058(2) Uani 0.342(18) 1 d PD A 1
H7A H 0.2031 0.0794 0.1524 0.087 Uiso 0.342(18) 1 calc PR A 1
H7B H 0.1828 0.1568 0.2492 0.087 Uiso 0.342(18) 1 calc PR A 1
H7C H 0.1556 0.0334 0.2521 0.087 Uiso 0.342(18) 1 calc PR A 1
C8 C 0.2914(12) 0.0817(16) 0.4343(13) 0.057(2) Uani 0.342(18) 1 d PD A 1
H8A H 0.2380 0.0638 0.4625 0.085 Uiso 0.342(18) 1 calc PR A 1
H8B H 0.3015 0.1589 0.4433 0.085 Uiso 0.342(18) 1 calc PR A 1
H8C H 0.3330 0.0408 0.4720 0.085 Uiso 0.342(18) 1 calc PR A 1
C9 C 0.3110(12) -0.1018(12) 0.2756(18) 0.070(3) Uani 0.342(18) 1 d PD A 1
H9A H 0.2965 -0.1232 0.2038 0.104 Uiso 0.342(18) 1 calc PR A 1
H9B H 0.2769 -0.1407 0.3257 0.104 Uiso 0.342(18) 1 calc PR A 1
H9C H 0.3679 -0.1191 0.2888 0.104 Uiso 0.342(18) 1 calc PR A 1
C3' C 0.37846(15) 0.12457(19) 0.22466(19) 0.0327(6) Uani 0.658(18) 1 d PD A 5
H3' H 0.3616 0.1995 0.2064 0.039 Uiso 0.658(18) 1 calc PR A 5
Si2' Si 0.2987(5) 0.0546(7) 0.3023(7) 0.0371(7) Uani 0.658(18) 1 d PD A 5
C7' C 0.2028(7) 0.0628(13) 0.2265(13) 0.058(2) Uani 0.658(18) 1 d PD A 5
H7'1 H 0.2060 0.0154 0.1650 0.087 Uiso 0.658(18) 1 calc PR A 5
H7'2 H 0.1940 0.1370 0.2032 0.087 Uiso 0.658(18) 1 calc PR A 5
H7'3 H 0.1577 0.0401 0.2711 0.087 Uiso 0.658(18) 1 calc PR A 5
C8' C 0.2785(6) 0.1228(10) 0.4317(6) 0.057(2) Uani 0.658(18) 1 d PD A 5
H8'1 H 0.2384 0.0813 0.4712 0.085 Uiso 0.658(18) 1 calc PR A 5
H8'2 H 0.2578 0.1955 0.4189 0.085 Uiso 0.658(18) 1 calc PR A 5
H8'3 H 0.3289 0.1271 0.4722 0.085 Uiso 0.658(18) 1 calc PR A 5
C9' C 0.3292(6) -0.0881(7) 0.3246(11) 0.070(3) Uani 0.658(18) 1 d PD A 5
H9'1 H 0.3338 -0.1250 0.2568 0.104 Uiso 0.658(18) 1 calc PR A 5
H9'2 H 0.2884 -0.1241 0.3677 0.104 Uiso 0.658(18) 1 calc PR A 5
H9'3 H 0.3815 -0.0901 0.3609 0.104 Uiso 0.658(18) 1 calc PR A 5

loop_
_atom_site_aniso_label
_atom_site_aniso_U_11
_atom_site_aniso_U_22
_atom_site_aniso_U_33
_atom_site_aniso_U_23
_atom_site_aniso_U_13
_atom_site_aniso_U_12
Ni1 0.0258(2) 0.0276(2) 0.0313(2) 0.000 0.0038(3) 0.000
Si1 0.0404(4) 0.0397(4) 0.0341(3) 0.0047(3) 0.0040(4) -0.0051(4)
C4 0.085(3) 0.077(2) 0.0416(16) 0.0069(17) 0.0153(17) -0.0145(19)
C5 0.067(2) 0.0379(15) 0.064(2) 0.0060(15) -0.0020(17) -0.0174(15)
C6 0.056(2) 0.061(2) 0.071(2) 0.0253(18) 0.0052(17) 0.0147(17)
C1 0.0317(16) 0.0355(13) 0.0336(12) -0.0067(10) 0.0034(12) -0.0027(11)
C2 0.0357(13) 0.0324(14) 0.0386(14) -0.0043(12) 0.0002(11) -0.0065(11)
C3 0.0279(11) 0.0337(12) 0.0363(18) 0.0017(9) 0.0021(10) 0.0001(10)
Si2 0.0282(8) 0.0373(11) 0.0458(17) 0.0026(10) 0.0080(10) -0.0020(6)
C7 0.036(2) 0.062(7) 0.077(3) -0.003(3) -0.003(2) -0.011(3)
C8 0.037(4) 0.080(7) 0.053(2) 0.000(4) 0.015(2) 0.008(4)
C9 0.062(5) 0.044(3) 0.103(8) 0.022(5) 0.034(5) 0.010(3)
C3' 0.0279(11) 0.0337(12) 0.0363(18) 0.0017(9) 0.0021(10) 0.0001(10)
Si2' 0.0282(8) 0.0373(11) 0.0458(17) 0.0026(10) 0.0080(10) -0.0020(6)
C7' 0.036(2) 0.062(7) 0.077(3) -0.003(3) -0.003(2) -0.011(3)
C8' 0.037(4) 0.080(7) 0.053(2) 0.000(4) 0.015(2) 0.008(4)
C9' 0.062(5) 0.044(3) 0.103(8) 0.022(5) 0.034(5) 0.010(3)
